data_7026399
loop_
_publ_author_name
'Junold, Konstantin'
'Burschka, Christian'
'Bertermann, R\"udiger'
'Tacke, Reinhold'

_publ_section_title
;
 Novel neutral hexacoordinate silicon(IV) complexes with two bidentate
 monoanionic benzamidinato ligands.
;
_journal_issue 39
_journal_name_full 'Dalton transactions (Cambridge, England : 2003)'
_journal_page_first 9401
_journal_page_last 9413
_journal_paper_doi 10.1039/c0dt00391c
_journal_volume 39
_journal_year 2010
_chemical_formula_moiety 'C26 H38 Cl2 N4 Si'
_chemical_formula_sum 'C26 H38 Cl2 N4 Si'
_chemical_formula_weight 505.59
_chemical_name_systematic
;
?
;
_space_group_IT_number 14
_symmetry_cell_setting monoclinic
_symmetry_space_group_name_Hall '-P 2ybc'
_symmetry_space_group_name_H-M 'P 1 21/c 1'
_atom_sites_solution_hydrogens geom
_atom_sites_solution_primary direct
_atom_sites_solution_secondary difmap
_audit_creation_method SHELXL-97
_cell_angle_alpha 90.00
_cell_angle_beta 94.067(2)
_cell_angle_gamma 90.00
_cell_formula_units_Z 4
_cell_length_a 9.5369(5)
_cell_length_b 17.8631(9)
_cell_length_c 16.0043(8)
_cell_measurement_reflns_used 7661
_cell_measurement_temperature 100(2)
_cell_measurement_theta_max 29.39
_cell_measurement_theta_min 2.43
_cell_volume 2719.6(2)
_computing_cell_refinement Bruker-SAINT
_computing_data_collection Bruker-SAINT
_computing_data_reduction Bruker-SAINT
_computing_molecular_graphics Ortep/POvray
_computing_publication_material Bruker-SHELXTL
_computing_structure_refinement 'SHELXL-97 (Sheldrick, 2008)'
_computing_structure_solution 'SHELXS-97 (Sheldrick, 2008)'
_diffrn_ambient_temperature 100(2)
_diffrn_measured_fraction_theta_full 0.994
_diffrn_measured_fraction_theta_max 0.994
_diffrn_measurement_device_type Bruker-Nonius-Kappa_Apex2_CCD
_diffrn_measurement_method omega_and_phi_scans
_diffrn_radiation_monochromator MONTEL_multi_layer_optics
_diffrn_radiation_source rotating_anode
_diffrn_radiation_type MoK\a
_diffrn_radiation_wavelength 0.71073
_diffrn_reflns_av_R_equivalents 0.0373
_diffrn_reflns_av_sigmaI/netI 0.0447
_diffrn_reflns_limit_h_max 13
_diffrn_reflns_limit_h_min -13
_diffrn_reflns_limit_k_max 24
_diffrn_reflns_limit_k_min -24
_diffrn_reflns_limit_l_max 22
_diffrn_reflns_limit_l_min -21
_diffrn_reflns_number 20988
_diffrn_reflns_theta_full 29.45
_diffrn_reflns_theta_max 29.45
_diffrn_reflns_theta_min 1.71
_exptl_absorpt_coefficient_mu 0.304
_exptl_absorpt_correction_T_max .7459
_exptl_absorpt_correction_T_min .5740
_exptl_absorpt_correction_type multi-scan
_exptl_absorpt_process_details Bruker-SADABS
_exptl_crystal_colour colorless
_exptl_crystal_density_diffrn 1.235
_exptl_crystal_density_method 'not measured'
_exptl_crystal_description prism
_exptl_crystal_F_000 1080
_exptl_crystal_size_max .2
_exptl_crystal_size_mid .1
_exptl_crystal_size_min .1
_refine_diff_density_max 0.453
_refine_diff_density_min -0.407
_refine_diff_density_rms 0.065
_refine_ls_extinction_method none
_refine_ls_goodness_of_fit_ref 1.100
_refine_ls_hydrogen_treatment constr
_refine_ls_matrix_type full
_refine_ls_number_parameters 306
_refine_ls_number_reflns 7501
_refine_ls_number_restraints 0
_refine_ls_restrained_S_all 1.100
_refine_ls_R_factor_all 0.0659
_refine_ls_R_factor_gt 0.0457
_refine_ls_shift/su_max 0.000
_refine_ls_shift/su_mean 0.000
_refine_ls_structure_factor_coef Fsqd
_refine_ls_weighting_details 'calc w=1/[\s^2^(Fo^2^)+(0.0287P)^2^+2.9547P] where P=(Fo^2^+2Fc^2^)/3'
_refine_ls_weighting_scheme calc
_refine_ls_wR_factor_gt 0.1051
_refine_ls_wR_factor_ref 0.1138
_reflns_number_gt 5830
_reflns_number_total 7501
_reflns_threshold_expression >2sigma(I)
_cod_data_source_file c0dt00391c.txt
_cod_data_source_block jun08fc
_cod_original_sg_symbol_H-M P21/c
_cod_database_code 7026399

loop_
_symmetry_equiv_pos_as_xyz
'x, y, z'
'-x, y+1/2, -z+1/2'
'-x, -y, -z'
'x, -y-1/2, z-1/2'

loop_
_atom_site_label
_atom_site_type_symbol
_atom_site_fract_x
_atom_site_fract_y
_atom_site_fract_z
_atom_site_U_iso_or_equiv
_atom_site_adp_type
_atom_site_occupancy
_atom_site_symmetry_multiplicity
_atom_site_calc_flag
_atom_site_refinement_flags
C1 C 0.77507(19) 0.07350(11) 0.30428(12) 0.0167(4) Uani 1 1 d .
C2 C 0.7298(2) -0.00052(11) 0.33549(11) 0.0178(4) Uani 1 1 d .
C3 C 0.8274(2) -0.05628(11) 0.35444(13) 0.0216(4) Uani 1 1 d .
H3 H 0.9236 -0.0481 0.3456 0.026 Uiso 1 1 calc R
C4 C 0.7848(2) -0.12456(12) 0.38653(13) 0.0250(4) Uani 1 1 d .
H4 H 0.8521 -0.1626 0.4003 0.030 Uiso 1 1 calc R
C5 C 0.6441(2) -0.13686(12) 0.39830(13) 0.0271(5) Uani 1 1 d .
H5 H 0.6151 -0.1833 0.4204 0.032 Uiso 1 1 calc R
C6 C 0.5459(2) -0.08172(13) 0.37804(14) 0.0285(5) Uani 1 1 d .
H6 H 0.4494 -0.0906 0.3855 0.034 Uiso 1 1 calc R
C7 C 0.5878(2) -0.01317(12) 0.34671(13) 0.0244(4) Uani 1 1 d .
H7 H 0.5203 0.0248 0.3330 0.029 Uiso 1 1 calc R
C8 C 0.7833(2) 0.15276(11) 0.43585(12) 0.0193(4) Uani 1 1 d .
H8 H 0.8444 0.1974 0.4485 0.023 Uiso 1 1 calc R
C10 C 0.8378(2) 0.09096(12) 0.49467(13) 0.0273(5) Uani 1 1 d .
H10A H 0.7724 0.0486 0.4907 0.041 Uiso 1 1 calc R
H10B H 0.8458 0.1099 0.5523 0.041 Uiso 1 1 calc R
H10C H 0.9303 0.0745 0.4789 0.041 Uiso 1 1 calc R
C11 C 0.7795(2) 0.03605(11) 0.15486(12) 0.0199(4) Uani 1 1 d .
H11 H 0.7563 -0.0140 0.1784 0.024 Uiso 1 1 calc R
C12 C 0.6524(2) 0.06200(13) 0.09916(14) 0.0279(5) Uani 1 1 d .
H12A H 0.5697 0.0640 0.1321 0.042 Uiso 1 1 calc R
H12B H 0.6351 0.0268 0.0526 0.042 Uiso 1 1 calc R
H12C H 0.6708 0.1119 0.0770 0.042 Uiso 1 1 calc R
C13 C 0.9087(2) 0.02638(12) 0.10490(13) 0.0252(4) Uani 1 1 d .
H13A H 0.9291 0.0737 0.0772 0.038 Uiso 1 1 calc R
H13B H 0.8905 -0.0128 0.0626 0.038 Uiso 1 1 calc R
H13C H 0.9894 0.0120 0.1428 0.038 Uiso 1 1 calc R
C14 C 1.0432(2) 0.24274(11) 0.32053(11) 0.0170(4) Uani 1 1 d .
C15 C 1.1672(2) 0.28082(11) 0.36361(12) 0.0185(4) Uani 1 1 d .
C16 C 1.1716(2) 0.29720(12) 0.44863(13) 0.0243(4) Uani 1 1 d .
H16 H 1.0953 0.2839 0.4807 0.029 Uiso 1 1 calc R
C17 C 1.2894(2) 0.33339(13) 0.48638(14) 0.0301(5) Uani 1 1 d .
H17 H 1.2946 0.3434 0.5448 0.036 Uiso 1 1 calc R
C18 C 1.3989(2) 0.35474(13) 0.43895(15) 0.0294(5) Uani 1 1 d .
H18 H 1.4782 0.3800 0.4649 0.035 Uiso 1 1 calc R
C19 C 1.3934(2) 0.33946(12) 0.35396(14) 0.0258(4) Uani 1 1 d .
H19 H 1.4682 0.3545 0.3215 0.031 Uiso 1 1 calc R
C20 C 1.2778(2) 0.30195(11) 0.31637(13) 0.0210(4) Uani 1 1 d .
H20 H 1.2742 0.2907 0.2582 0.025 Uiso 1 1 calc R
C21 C 0.8861(2) 0.35290(11) 0.32200(12) 0.0203(4) Uani 1 1 d .
H21 H 0.9776 0.3778 0.3389 0.024 Uiso 1 1 calc R
C22 C 0.7915(2) 0.36216(12) 0.39400(14) 0.0270(5) Uani 1 1 d .
H22A H 0.7013 0.3373 0.3799 0.041 Uiso 1 1 calc R
H22B H 0.7755 0.4156 0.4037 0.041 Uiso 1 1 calc R
H22C H 0.8368 0.3396 0.4448 0.041 Uiso 1 1 calc R
C23 C 0.8246(2) 0.39148(12) 0.24270(13) 0.0269(4) Uani 1 1 d .
H23A H 0.8865 0.3831 0.1972 0.040 Uiso 1 1 calc R
H23B H 0.8166 0.4453 0.2530 0.040 Uiso 1 1 calc R
H23C H 0.7314 0.3708 0.2268 0.040 Uiso 1 1 calc R
C24 C 1.2361(2) 0.11658(13) 0.22125(14) 0.0278(5) Uani 1 1 d .
H24A H 1.1805 0.1242 0.1681 0.042 Uiso 1 1 calc R
H24B H 1.2882 0.0694 0.2191 0.042 Uiso 1 1 calc R
H24C H 1.3024 0.1581 0.2308 0.042 Uiso 1 1 calc R
C25 C 1.1380(2) 0.11342(11) 0.29286(12) 0.0191(4) Uani 1 1 d .
H25 H 1.0817 0.0664 0.2845 0.023 Uiso 1 1 calc R
C26 C 1.2199(2) 0.10590(13) 0.37779(14) 0.0278(5) Uani 1 1 d .
H26A H 1.2891 0.1464 0.3847 0.042 Uiso 1 1 calc R
H26B H 1.2685 0.0575 0.3809 0.042 Uiso 1 1 calc R
H26C H 1.1549 0.1089 0.4224 0.042 Uiso 1 1 calc R
Cl1 Cl 0.90283(5) 0.22330(3) 0.12545(3) 0.02033(10) Uani 1 1 d .
Cl2 Cl 0.62828(5) 0.22784(3) 0.22384(3) 0.02234(11) Uani 1 1 d .
N1 N 0.80759(17) 0.08765(9) 0.22558(10) 0.0173(3) Uani 1 1 d .
N2 N 0.79123(17) 0.13645(9) 0.34658(10) 0.0172(3) Uani 1 1 d .
N3 N 0.91586(17) 0.27336(9) 0.30656(10) 0.0178(3) Uani 1 1 d .
N4 N 1.03681(17) 0.17549(9) 0.28696(10) 0.0172(3) Uani 1 1 d .
C9 C 0.6333(2) 0.17589(13) 0.45388(14) 0.0282(5) Uani 1 1 d .
H9A H 0.5978 0.2126 0.4121 0.042 Uiso 1 1 calc R
H9B H 0.6342 0.1981 0.5099 0.042 Uiso 1 1 calc R
H9C H 0.5723 0.1317 0.4512 0.042 Uiso 1 1 calc R
Si Si 0.84381(5) 0.18858(3) 0.25027(3) 0.01546(11) Uani 1 1 d .

loop_
_atom_site_aniso_label
_atom_site_aniso_U_11
_atom_site_aniso_U_22
_atom_site_aniso_U_33
_atom_site_aniso_U_23
_atom_site_aniso_U_13
_atom_site_aniso_U_12
C1 0.0137(8) 0.0170(9) 0.0189(8) 0.0016(7) -0.0023(6) -0.0014(7)
C2 0.0188(9) 0.0183(9) 0.0163(8) 0.0011(7) 0.0000(7) -0.0040(7)
C3 0.0212(10) 0.0192(9) 0.0245(10) 0.0010(8) 0.0022(7) -0.0014(8)
C4 0.0336(12) 0.0182(9) 0.0228(10) 0.0029(8) 0.0002(8) 0.0013(8)
C5 0.0377(12) 0.0208(10) 0.0226(10) 0.0028(8) 0.0016(8) -0.0094(9)
C6 0.0234(11) 0.0327(12) 0.0293(11) 0.0065(9) 0.0013(8) -0.0089(9)
C7 0.0177(10) 0.0265(10) 0.0285(10) 0.0058(9) -0.0008(8) -0.0023(8)
C8 0.0228(10) 0.0189(9) 0.0160(8) 0.0004(7) 0.0009(7) -0.0017(8)
C10 0.0356(12) 0.0264(11) 0.0194(9) 0.0015(8) -0.0014(8) 0.0015(9)
C11 0.0245(10) 0.0166(9) 0.0182(9) -0.0005(7) -0.0018(7) -0.0036(8)
C12 0.0299(12) 0.0279(11) 0.0245(10) -0.0009(9) -0.0072(8) -0.0024(9)
C13 0.0320(12) 0.0217(10) 0.0221(10) -0.0025(8) 0.0027(8) 0.0016(9)
C14 0.0182(9) 0.0181(9) 0.0148(8) 0.0029(7) 0.0016(7) -0.0008(7)
C15 0.0190(9) 0.0151(8) 0.0209(9) 0.0003(7) -0.0020(7) 0.0009(7)
C16 0.0241(10) 0.0263(10) 0.0224(10) -0.0020(8) 0.0002(8) 0.0008(8)
C17 0.0307(12) 0.0339(12) 0.0246(10) -0.0101(9) -0.0053(9) 0.0042(10)
C18 0.0225(11) 0.0254(11) 0.0389(12) -0.0097(9) -0.0064(9) 0.0007(9)
C19 0.0184(10) 0.0227(10) 0.0361(11) -0.0011(9) 0.0012(8) -0.0026(8)
C20 0.0203(10) 0.0204(9) 0.0222(9) 0.0002(8) 0.0004(7) -0.0023(8)
C21 0.0218(10) 0.0151(9) 0.0235(9) -0.0018(7) -0.0008(7) 0.0006(7)
C22 0.0314(12) 0.0224(10) 0.0277(11) -0.0014(9) 0.0052(9) 0.0076(9)
C23 0.0359(12) 0.0165(9) 0.0277(11) 0.0043(8) -0.0009(9) 0.0018(9)
C24 0.0253(11) 0.0258(11) 0.0335(11) 0.0004(9) 0.0094(9) 0.0036(9)
C25 0.0173(9) 0.0157(9) 0.0242(9) 0.0003(7) 0.0011(7) 0.0017(7)
C26 0.0254(11) 0.0273(11) 0.0299(11) 0.0018(9) -0.0035(8) 0.0071(9)
Cl1 0.0259(2) 0.0179(2) 0.0172(2) 0.00252(17) 0.00192(16) -0.00208(18)
Cl2 0.0169(2) 0.0217(2) 0.0280(2) 0.00203(19) -0.00159(17) 0.00167(18)
N1 0.0201(8) 0.0150(7) 0.0167(7) 0.0009(6) 0.0003(6) -0.0019(6)
N2 0.0188(8) 0.0157(7) 0.0173(7) 0.0022(6) 0.0027(6) -0.0005(6)
N3 0.0187(8) 0.0150(7) 0.0195(7) 0.0003(6) 0.0004(6) 0.0004(6)
N4 0.0164(8) 0.0163(8) 0.0187(7) -0.0003(6) 0.0002(6) 0.0001(6)
C9 0.0282(11) 0.0299(11) 0.0275(10) 0.0018(9) 0.0092(9) 0.0048(9)
Si 0.0160(2) 0.0138(2) 0.0164(2) 0.00122(19) 0.00001(18) -0.00049(19)

loop_
_atom_type_symbol
_atom_type_description
_atom_type_scat_dispersion_real
_atom_type_scat_dispersion_imag
_atom_type_scat_source
C C 0.0033 0.0016 'International Tables Vol C Tables 4.2.6.8 and 6.1.1.4'
H H 0.0000 0.0000 'International Tables Vol C Tables 4.2.6.8 and 6.1.1.4'
Si Si 0.0817 0.0704 'International Tables Vol C Tables 4.2.6.8 and 6.1.1.4'
Cl Cl 0.1484 0.1585 'International Tables Vol C Tables 4.2.6.8 and 6.1.1.4'
N N 0.0061 0.0033 'International Tables Vol C Tables 4.2.6.8 and 6.1.1.4'

loop_
_geom_angle_atom_site_label_1
_geom_angle_atom_site_label_2
_geom_angle_atom_site_label_3
_geom_angle
N2 C1 N1 107.19(16)
N2 C1 C2 127.78(17)
N1 C1 C2 125.03(17)
N2 C1 Si 54.14(9)
N1 C1 Si 53.06(9)
C2 C1 Si 177.95(14)
C3 C2 C7 119.93(18)
C3 C2 C1 120.47(18)
C7 C2 C1 119.59(18)
C2 C3 C4 120.11(19)
C5 C4 C3 119.9(2)
C6 C5 C4 120.1(2)
C5 C6 C7 120.3(2)
C6 C7 C2 119.6(2)
N2 C8 C10 114.88(16)
N2 C8 C9 110.50(16)
C10 C8 C9 111.20(17)
N1 C11 C12 110.71(17)
N1 C11 C13 111.40(16)
C12 C11 C13 111.46(17)
N4 C14 N3 106.85(16)
N4 C14 C15 128.19(17)
N3 C14 C15 124.92(17)
N4 C14 Si 54.24(10)
N3 C14 Si 52.61(10)
C15 C14 Si 177.15(14)
C16 C15 C20 120.20(18)
C16 C15 C14 121.14(18)
C20 C15 C14 118.62(17)
C15 C16 C17 119.3(2)
C18 C17 C16 120.3(2)
C19 C18 C17 120.4(2)
C18 C19 C20 119.6(2)
C19 C20 C15 120.25(19)
N3 C21 C22 111.32(16)
N3 C21 C23 111.33(16)
C22 C21 C23 111.59(17)
N4 C25 C26 114.63(16)
N4 C25 C24 110.96(16)
C26 C25 C24 111.62(17)
C1 N1 C11 124.26(16)
C1 N1 Si 91.99(12)
C11 N1 Si 141.93(13)
C1 N2 C8 131.25(16)
C1 N2 Si 91.69(12)
C8 N2 Si 136.80(13)
C14 N3 C21 123.39(16)
C14 N3 Si 92.74(12)
C21 N3 Si 142.57(13)
C14 N4 C25 130.69(16)
C14 N4 Si 91.71(12)
C25 N4 Si 136.72(13)
N3 Si N1 159.78(7)
N3 Si N2 96.63(7)
N1 Si N2 69.13(7)
N3 Si N4 68.70(7)
N1 Si N4 96.12(7)
N2 Si N4 89.69(7)
N3 Si Cl2 98.16(6)
N1 Si Cl2 96.39(6)
N2 Si Cl2 90.90(5)
N4 Si Cl2 166.82(6)
N3 Si Cl1 95.75(5)
N1 Si Cl1 97.75(5)
N2 Si Cl1 166.82(6)
N4 Si Cl1 90.61(5)
Cl2 Si Cl1 91.80(3)
N3 Si C1 129.55(7)
N1 Si C1 34.95(7)
N2 Si C1 34.18(7)
N4 Si C1 93.91(7)
Cl2 Si C1 93.96(5)
Cl1 Si C1 132.70(5)
N3 Si C14 34.64(7)
N1 Si C14 128.96(7)
N2 Si C14 93.72(7)
N4 Si C14 34.05(7)
Cl2 Si C14 132.80(5)
Cl1 Si C14 93.89(5)
C1 Si C14 115.05(7)

loop_
_geom_bond_atom_site_label_1
_geom_bond_atom_site_label_2
_geom_bond_distance
C1 N2 1.316(2)
C1 N1 1.342(2)
C1 C2 1.488(3)
C1 Si 2.3415(19)
C2 C3 1.382(3)
C2 C7 1.397(3)
C3 C4 1.395(3)
C4 C5 1.385(3)
C5 C6 1.382(3)
C6 C7 1.392(3)
C8 N2 1.465(2)
C8 C10 1.518(3)
C8 C9 1.535(3)
C11 N1 1.469(2)
C11 C12 1.525(3)
C11 C13 1.525(3)
C14 N4 1.316(2)
C14 N3 1.337(2)
C14 C15 1.490(3)
C14 Si 2.348(2)
C15 C16 1.389(3)
C15 C20 1.393(3)
C16 C17 1.396(3)
C17 C18 1.388(3)
C18 C19 1.385(3)
C19 C20 1.390(3)
C21 N3 1.473(2)
C21 C22 1.522(3)
C21 C23 1.524(3)
C24 C25 1.531(3)
C25 N4 1.468(2)
C25 C26 1.525(3)
Cl1 Si 2.2026(7)
Cl2 Si 2.1846(7)
N1 Si 1.8726(17)
N2 Si 1.8984(16)
N3 Si 1.8680(17)
N4 Si 1.9063(17)

loop_
_geom_torsion_atom_site_label_1
_geom_torsion_atom_site_label_2
_geom_torsion_atom_site_label_3
_geom_torsion_atom_site_label_4
_geom_torsion
N2 C1 C2 C3 -101.8(2)
N1 C1 C2 C3 78.0(3)
Si C1 C2 C3 100(4)
N2 C1 C2 C7 77.3(3)
N1 C1 C2 C7 -102.8(2)
Si C1 C2 C7 -81(4)
C7 C2 C3 C4 -1.4(3)
C1 C2 C3 C4 177.69(18)
C2 C3 C4 C5 0.9(3)
C3 C4 C5 C6 0.2(3)
C4 C5 C6 C7 -0.8(3)
C5 C6 C7 C2 0.3(3)
C3 C2 C7 C6 0.9(3)
C1 C2 C7 C6 -178.28(19)
N4 C14 C15 C16 -113.6(2)
N3 C14 C15 C16 68.7(3)
Si C14 C15 C16 98(3)
N4 C14 C15 C20 68.3(3)
N3 C14 C15 C20 -109.3(2)
Si C14 C15 C20 -80(3)
C20 C15 C16 C17 -1.5(3)
C14 C15 C16 C17 -179.57(19)
C15 C16 C17 C18 1.9(3)
C16 C17 C18 C19 -0.9(3)
C17 C18 C19 C20 -0.5(3)
C18 C19 C20 C15 0.9(3)
C16 C15 C20 C19 0.1(3)
C14 C15 C20 C19 178.20(18)
N2 C1 N1 C11 -168.68(17)
C2 C1 N1 C11 11.4(3)
Si C1 N1 C11 -167.6(2)
N2 C1 N1 Si -1.05(15)
C2 C1 N1 Si 179.06(17)
C12 C11 N1 C1 103.4(2)
C13 C11 N1 C1 -131.92(19)
C12 C11 N1 Si -56.2(3)
C13 C11 N1 Si 68.4(3)
N1 C1 N2 C8 -173.71(18)
C2 C1 N2 C8 6.2(3)
Si C1 N2 C8 -174.7(2)
N1 C1 N2 Si 1.04(15)
C2 C1 N2 Si -179.08(18)
C10 C8 N2 C1 35.2(3)
C9 C8 N2 C1 -91.6(2)
C10 C8 N2 Si -137.08(18)
C9 C8 N2 Si 96.1(2)
N4 C14 N3 C21 -169.47(16)
C15 C14 N3 C21 8.6(3)
Si C14 N3 C21 -169.6(2)
N4 C14 N3 Si 0.17(15)
C15 C14 N3 Si 178.22(16)
C22 C21 N3 C14 -112.5(2)
C23 C21 N3 C14 122.3(2)
C22 C21 N3 Si 84.6(2)
C23 C21 N3 Si -40.5(3)
N3 C14 N4 C25 -170.60(18)
C15 C14 N4 C25 11.4(3)
Si C14 N4 C25 -170.4(2)
N3 C14 N4 Si -0.17(15)
C15 C14 N4 Si -178.13(17)
C26 C25 N4 C14 35.5(3)
C24 C25 N4 C14 -92.1(2)
C26 C25 N4 Si -130.48(18)
C24 C25 N4 Si 102.0(2)
C14 N3 Si N1 43.2(3)
C21 N3 Si N1 -151.1(2)
C14 N3 Si N2 86.95(12)
C21 N3 Si N2 -107.3(2)
C14 N3 Si N4 -0.12(11)
C21 N3 Si N4 165.6(2)
C14 N3 Si Cl2 178.82(10)
C21 N3 Si Cl2 -15.5(2)
C14 N3 Si Cl1 -88.53(11)
C21 N3 Si Cl1 77.2(2)
C14 N3 Si C1 76.75(14)
C21 N3 Si C1 -117.5(2)
C21 N3 Si C14 165.7(3)
C1 N1 Si N3 48.1(3)
C11 N1 Si N3 -148.6(2)
C1 N1 Si N2 0.74(11)
C11 N1 Si N2 164.1(2)
C1 N1 Si N4 88.07(12)
C11 N1 Si N4 -108.6(2)
C1 N1 Si Cl2 -87.78(11)
C11 N1 Si Cl2 75.5(2)
C1 N1 Si Cl1 179.52(10)
C11 N1 Si Cl1 -17.2(2)
C11 N1 Si C1 163.3(3)
C1 N1 Si C14 78.10(14)
C11 N1 Si C14 -118.6(2)
C1 N2 Si N3 -165.94(12)
C8 N2 Si N3 8.3(2)
C1 N2 Si N1 -0.76(11)
C8 N2 Si N1 173.5(2)
C1 N2 Si N4 -97.43(12)
C8 N2 Si N4 76.80(19)
C1 N2 Si Cl2 95.74(11)
C8 N2 Si Cl2 -90.04(19)
C1 N2 Si Cl1 -6.1(3)
C8 N2 Si Cl1 168.15(18)
C8 N2 Si C1 174.2(3)
C1 N2 Si C14 -131.26(12)
C8 N2 Si C14 42.96(19)
C14 N4 Si N3 0.12(11)
C25 N4 Si N3 169.5(2)
C14 N4 Si N1 -166.08(11)
C25 N4 Si N1 3.32(19)
C14 N4 Si N2 -97.12(12)
C25 N4 Si N2 72.29(19)
C14 N4 Si Cl2 -4.5(3)
C25 N4 Si Cl2 164.92(18)
C14 N4 Si Cl1 96.06(11)
C25 N4 Si Cl1 -94.54(18)
C14 N4 Si C1 -131.06(11)
C25 N4 Si C1 38.35(19)
C25 N4 Si C14 169.4(2)
N2 C1 Si N3 18.24(15)
N1 C1 Si N3 -160.52(12)
C2 C1 Si N3 177(100)
N2 C1 Si N1 178.76(18)
C2 C1 Si N1 -22(4)
N1 C1 Si N2 -178.76(18)
C2 C1 Si N2 159(4)
N2 C1 Si N4 83.67(12)
N1 C1 Si N4 -95.09(12)
C2 C1 Si N4 -117(4)
N2 C1 Si Cl2 -85.75(11)
N1 C1 Si Cl2 95.49(11)
C2 C1 Si Cl2 73(4)
N2 C1 Si Cl1 178.12(10)
N1 C1 Si Cl1 -0.64(14)
C2 C1 Si Cl1 -23(4)
N2 C1 Si C14 55.89(13)
N1 C1 Si C14 -122.87(12)
C2 C1 Si C14 -145(4)
N4 C14 Si N3 -179.80(18)
C15 C14 Si N3 -31(3)
N4 C14 Si N1 17.91(14)
N3 C14 Si N1 -162.29(12)
C15 C14 Si N1 167(3)
N4 C14 Si N2 83.92(12)
N3 C14 Si N2 -96.28(12)
C15 C14 Si N2 -127(3)
N3 C14 Si N4 179.80(18)
C15 C14 Si N4 149(3)
N4 C14 Si Cl2 178.61(10)
N3 C14 Si Cl2 -1.60(14)
C15 C14 Si Cl2 -32(3)
N4 C14 Si Cl1 -85.31(11)
N3 C14 Si Cl1 94.48(11)
C15 C14 Si Cl1 64(3)
N4 C14 Si C1 56.14(13)
N3 C14 Si C1 -124.06(12)
C15 C14 Si C1 -155(3)
